data_7106901
loop_
_publ_author_name
'Chandan Dey'
'Raja Das'
'Binoy Krishna Saha'
'Pankaj Poddar'
'Rahul Banerjee'

_publ_section_title
;
 Design and in situ synthesis of a Cu-based porous framework featuring
 isolated double chain magnetic character
;
_journal_name_full Chem.Commun.
_journal_page_first 11008
_journal_paper_doi 10.1039/c1cc13418c
_journal_volume 47
_journal_year 2011
_chemical_formula_moiety 'C35 H17 Cu2 N4 O10, O2, 3(H2O)'
_chemical_formula_sum 'C35 H23 Cu2 N4 O15'
_chemical_formula_weight 866.666
_chemical_name_common Cu-DCM
_chemical_name_systematic
;
?
;
_space_group_IT_number 62
_symmetry_cell_setting orthorhombic
_symmetry_space_group_name_Hall '-P 2ac 2n'
_symmetry_space_group_name_H-M 'P n m a'
_atom_sites_solution_hydrogens geom
_atom_sites_solution_primary direct
_atom_sites_solution_secondary difmap
_audit_creation_method SHELXL-97
_cell_angle_alpha 90.00
_cell_angle_beta 90.00
_cell_angle_gamma 90.00
_cell_formula_units_Z 4
_cell_length_a 7.1889(10)
_cell_length_b 24.444(3)
_cell_length_c 18.818(2)
_cell_measurement_reflns_used 1509
_cell_measurement_temperature 293(2)
_cell_measurement_theta_max 28.20
_cell_measurement_theta_min 2.21
_cell_volume 3306.8(7)
_computing_cell_refinement 'Bruker SMART'
_computing_data_collection 'Bruker SMART'
_computing_data_reduction 'Bruker SMART'
_computing_molecular_graphics 'Bruker SHELXTL'
_computing_publication_material 'Bruker SHELXTL'
_computing_structure_refinement 'Bruker SHELXTL'
_computing_structure_solution 'Bruker SHELXTL'
_diffrn_ambient_temperature 293(2)
_diffrn_measured_fraction_theta_full 0.983
_diffrn_measured_fraction_theta_max 0.983
_diffrn_measurement_device_type 'CCD area detector'
_diffrn_measurement_method 'phi and omega scans'
_diffrn_radiation_monochromator graphite
_diffrn_radiation_source 'fine-focus sealed tube'
_diffrn_radiation_type MoK\a
_diffrn_radiation_wavelength 0.71073
_diffrn_reflns_av_R_equivalents 0.0723
_diffrn_reflns_av_sigmaI/netI 0.1594
_diffrn_reflns_limit_h_max 8
_diffrn_reflns_limit_h_min -9
_diffrn_reflns_limit_k_max 18
_diffrn_reflns_limit_k_min -32
_diffrn_reflns_limit_l_max 13
_diffrn_reflns_limit_l_min -25
_diffrn_reflns_number 8914
_diffrn_reflns_theta_full 27.79
_diffrn_reflns_theta_max 27.79
_diffrn_reflns_theta_min 2.72
_exptl_absorpt_coefficient_mu 1.372
_exptl_absorpt_correction_T_max 0.9653
_exptl_absorpt_correction_T_min 0.9486
_exptl_absorpt_correction_type multi-scan
_exptl_absorpt_process_details 'Blessing, Acta Cryst. (1995) A51 33-58'
_exptl_crystal_colour yellow
_exptl_crystal_density_diffrn 1.729
_exptl_crystal_density_method 'not measured'
_exptl_crystal_description needle
_exptl_crystal_F_000 1732
_exptl_crystal_size_max 0.12
_exptl_crystal_size_mid 0.07
_exptl_crystal_size_min 0.03
_refine_diff_density_max 0.692
_refine_diff_density_min -0.598
_refine_diff_density_rms 0.088
_refine_ls_extinction_method none
_refine_ls_goodness_of_fit_ref 0.843
_refine_ls_hydrogen_treatment constr
_refine_ls_matrix_type full
_refine_ls_number_parameters 259
_refine_ls_number_reflns 3947
_refine_ls_number_restraints 0
_refine_ls_restrained_S_all 0.843
_refine_ls_R_factor_all 0.1346
_refine_ls_R_factor_gt 0.0554
_refine_ls_shift/su_max 0.001
_refine_ls_shift/su_mean 0.000
_refine_ls_structure_factor_coef Fsqd
_refine_ls_weighting_details 'calc w=1/[\s^2^(Fo^2^)+(0.0466P)^2^+0.0000P] where P=(Fo^2^+2Fc^2^)/3'
_refine_ls_weighting_scheme calc
_refine_ls_wR_factor_gt 0.1026
_refine_ls_wR_factor_ref 0.1151
_reflns_number_gt 1815
_reflns_number_total 3947
_reflns_threshold_expression >2sigma(I)
_cod_data_source_file c1cc13418c.txt
_cod_data_source_block Cu-DCM
_cod_original_cell_volume 3306.7(7)
_cod_original_sg_symbol_H-M Pnma
_cod_database_code 7106901

loop_
_symmetry_equiv_pos_as_xyz
'x, y, z'
'-x+1/2, -y, z+1/2'
'x+1/2, -y+1/2, -z+1/2'
'-x, y+1/2, -z'
'-x, -y, -z'
'x-1/2, y, -z-1/2'
'-x-1/2, y-1/2, z-1/2'
'x, -y-1/2, z'

loop_
_atom_site_label
_atom_site_type_symbol
_atom_site_fract_x
_atom_site_fract_y
_atom_site_fract_z
_atom_site_U_iso_or_equiv
_atom_site_adp_type
_atom_site_occupancy
_atom_site_symmetry_multiplicity
_atom_site_calc_flag
_atom_site_refinement_flags
C1 C 0.1810(5) 0.70056(14) 0.3435(2) 0.0187(9) Uani 1 1 d .
C2 C 0.4776(6) 0.47625(19) 0.2517(2) 0.0314(11) Uani 1 1 d .
C3 C 0.2209(8) 0.7500 0.3109(3) 0.0202(14) Uani 1 2 d S
H3 H 0.2757 0.7500 0.2662 0.024 Uiso 1 2 calc SR
C4 C 0.1550(7) 0.5738(2) -0.0108(2) 0.0358(11) Uani 1 1 d .
C5 C 0.2950(5) 0.51599(18) 0.0798(2) 0.0260(11) Uani 1 1 d .
C6 C 0.2185(6) 0.56733(17) 0.0593(2) 0.0274(11) Uani 1 1 d .
C7 C 0.2079(6) 0.64603(16) 0.3088(2) 0.0221(10) Uani 1 1 d .
C8 C 0.0729(9) 0.7500 0.4464(3) 0.0287(15) Uani 1 2 d S
C9 C 0.4236(6) 0.46837(17) 0.1739(2) 0.0269(10) Uani 1 1 d .
C10 C 0.1061(6) 0.70089(16) 0.4120(2) 0.0275(11) Uani 1 1 d .
H10 H 0.0785 0.6680 0.4346 0.033 Uiso 1 1 calc R
C11 C 0.4383(6) 0.42142(18) 0.1322(3) 0.0385(12) Uani 1 1 d .
H11 H 0.4874 0.3894 0.1511 0.046 Uiso 1 1 calc R
C12 C 0.1704(7) 0.5276(2) -0.0582(2) 0.0466(14) Uani 1 1 d .
H12 H 0.1307 0.5314 -0.1050 0.056 Uiso 1 1 calc R
C13 C 0.3797(6) 0.42310(19) 0.0633(3) 0.0409(13) Uani 1 1 d .
H13 H 0.3892 0.3919 0.0352 0.049 Uiso 1 1 calc R
C14 C 0.1369(7) 0.65433(19) 0.0926(3) 0.0453(14) Uani 1 1 d .
H14 H 0.1285 0.6819 0.1265 0.054 Uiso 1 1 calc R
C15 C 0.3058(6) 0.47078(19) 0.0344(2) 0.0346(12) Uani 1 1 d .
C16 C 0.2401(7) 0.4792(2) -0.0371(2) 0.0401(13) Uani 1 1 d .
H16 H 0.2461 0.4505 -0.0694 0.048 Uiso 1 1 calc R
C17 C 0.0786(8) 0.6245(2) -0.0276(3) 0.0519(15) Uani 1 1 d .
H17 H 0.0346 0.6315 -0.0731 0.062 Uiso 1 1 calc R
C18 C 0.0694(8) 0.6637(2) 0.0238(3) 0.0549(16) Uani 1 1 d .
H18 H 0.0171 0.6975 0.0129 0.066 Uiso 1 1 calc R
C19 C 0.0058(12) 0.7500 0.5213(4) 0.055(2) Uani 1 2 d S
Cu1 Cu 0.33950(8) 0.578350(19) 0.20383(3) 0.02785(16) Uani 1 1 d .
N1 N 0.3550(5) 0.51367(13) 0.14733(17) 0.0233(8) Uani 1 1 d .
N2 N 0.2124(5) 0.60674(14) 0.10999(18) 0.0283(9) Uani 1 1 d .
O1 O 0.3124(4) 0.64611(10) 0.25333(15) 0.0344(8) Uani 1 1 d .
O2 O 0.6321(4) 0.60522(10) 0.16656(14) 0.0292(7) Uani 1 1 d .
O3 O 0.4505(4) 0.52453(11) 0.27555(14) 0.0351(8) Uani 1 1 d .
O4 O 0.5379(5) 0.43680(12) 0.28590(16) 0.0454(9) Uani 1 1 d .
O5 O -0.0224(7) 0.70517(14) 0.55213(19) 0.0866(15) Uani 1 1 d .
O6 O 0.5902(14) 0.32990(19) 0.2774(4) 0.223(4) Uani 1 1 d .
O7 O 0.9305(17) 0.7500 0.8795(4) 0.186(4) Uani 1 2 d S
O8 O 0.665(4) 0.2668(13) 0.1836(6) 0.85(2) Uani 1 1 d .

loop_
_atom_site_aniso_label
_atom_site_aniso_U_11
_atom_site_aniso_U_22
_atom_site_aniso_U_33
_atom_site_aniso_U_23
_atom_site_aniso_U_13
_atom_site_aniso_U_12
C1 0.023(2) 0.0167(19) 0.017(2) -0.0005(16) 0.001(2) -0.0019(19)
C2 0.030(3) 0.037(3) 0.027(3) 0.000(2) 0.003(3) -0.004(2)
C3 0.024(3) 0.027(3) 0.010(3) 0.000 0.002(3) 0.000
C4 0.031(2) 0.052(3) 0.025(2) 0.008(2) -0.004(3) -0.006(3)
C5 0.018(3) 0.038(3) 0.023(2) -0.006(2) 0.005(2) -0.005(2)
C6 0.025(2) 0.032(3) 0.026(2) 0.000(2) 0.004(2) -0.008(2)
C7 0.025(2) 0.020(2) 0.022(2) 0.0019(19) -0.007(2) 0.0011(19)
C8 0.043(4) 0.033(3) 0.010(3) 0.000 0.002(3) 0.000
C9 0.025(2) 0.025(2) 0.030(2) -0.006(2) 0.003(2) -0.002(2)
C10 0.039(3) 0.024(2) 0.019(2) 0.0066(18) 0.003(2) -0.002(2)
C11 0.042(3) 0.021(2) 0.052(3) -0.010(2) 0.004(3) 0.003(3)
C12 0.038(3) 0.080(4) 0.022(3) -0.001(3) 0.005(3) -0.020(3)
C13 0.045(3) 0.036(3) 0.042(3) -0.020(3) 0.010(3) -0.003(3)
C14 0.048(3) 0.041(3) 0.047(3) 0.004(2) 0.002(3) 0.005(3)
C15 0.031(3) 0.045(3) 0.028(3) -0.016(2) 0.008(3) -0.012(2)
C16 0.036(3) 0.061(3) 0.023(3) -0.019(3) 0.010(3) -0.012(3)
C17 0.049(3) 0.070(4) 0.037(3) 0.012(3) -0.008(3) -0.008(3)
C18 0.052(3) 0.050(3) 0.062(4) 0.027(3) -0.008(4) 0.002(3)
C19 0.070(6) 0.069(6) 0.026(4) 0.000 0.017(5) 0.000
Cu1 0.0426(3) 0.0200(2) 0.0210(3) -0.0050(2) 0.0019(3) 0.0014(3)
N1 0.0238(19) 0.0214(18) 0.025(2) -0.0059(15) 0.008(2) -0.0020(17)
N2 0.031(2) 0.026(2) 0.028(2) 0.0009(18) 0.001(2) -0.0009(18)
O1 0.054(2) 0.0219(15) 0.0275(17) -0.0074(14) 0.0129(19) -0.0019(16)
O2 0.0407(19) 0.0184(14) 0.0284(17) -0.0014(13) 0.0047(17) -0.0063(15)
O3 0.053(2) 0.0274(16) 0.0254(17) -0.0040(14) -0.0062(18) 0.0060(16)
O4 0.060(2) 0.0329(17) 0.044(2) 0.0083(16) -0.007(2) 0.0091(17)
O5 0.163(5) 0.052(2) 0.045(2) 0.0103(19) 0.040(3) -0.008(3)
O6 0.475(15) 0.063(3) 0.131(5) 0.003(3) -0.007(8) 0.035(6)
O7 0.306(14) 0.136(7) 0.114(7) 0.000 0.013(9) 0.000
O8 1.11(5) 1.18(5) 0.270(13) 0.35(3) -0.07(2) 0.60(5)

loop_
_atom_type_symbol
_atom_type_description
_atom_type_scat_dispersion_real
_atom_type_scat_dispersion_imag
_atom_type_scat_source
C C 0.0033 0.0016 'International Tables Vol C Tables 4.2.6.8 and 6.1.1.4'
H H 0.0000 0.0000 'International Tables Vol C Tables 4.2.6.8 and 6.1.1.4'
N N 0.0061 0.0033 'International Tables Vol C Tables 4.2.6.8 and 6.1.1.4'
O O 0.0106 0.0060 'International Tables Vol C Tables 4.2.6.8 and 6.1.1.4'
Cu Cu 0.3201 1.2651 'International Tables Vol C Tables 4.2.6.8 and 6.1.1.4'

loop_
_geom_angle_atom_site_label_1
_geom_angle_atom_site_label_2
_geom_angle_atom_site_label_3
_geom_angle
_geom_angle_site_symmetry_1
C3 C1 C10 118.9(4) .
C3 C1 C7 123.8(4) .
C10 C1 C7 117.3(3) .
O4 C2 O3 126.2(4) .
O4 C2 C9 119.3(4) .
O3 C2 C9 114.5(4) .
C1 C3 C1 121.5(5) 8_575
C1 C3 H3 119.3 8_575
C1 C3 H3 119.3 .
C17 C4 C6 116.2(4) .
C17 C4 C12 125.9(5) .
C6 C4 C12 117.9(4) .
N1 C5 C15 121.8(4) .
N1 C5 C6 114.7(4) .
C15 C5 C6 123.5(4) .
N2 C6 C4 124.7(4) .
N2 C6 C5 116.6(4) .
C4 C6 C5 118.6(4) .
O2 C7 O1 124.6(4) 6_556
O2 C7 C1 120.1(4) 6_556
O1 C7 C1 115.4(3) .
C10 C8 C10 120.3(5) 8_575
C10 C8 C19 119.9(3) 8_575
C10 C8 C19 119.9(3) .
N1 C9 C11 120.6(4) .
N1 C9 C2 110.8(4) .
C11 C9 C2 128.6(4) .
C8 C10 C1 120.2(4) .
C8 C10 H10 119.9 .
C1 C10 H10 119.9 .
C13 C11 C9 119.1(5) .
C13 C11 H11 120.4 .
C9 C11 H11 120.4 .
C16 C12 C4 122.3(4) .
C16 C12 H12 118.9 .
C4 C12 H12 118.9 .
C11 C13 C15 120.9(4) .
C11 C13 H13 119.5 .
C15 C13 H13 119.5 .
N2 C14 C18 120.9(5) .
N2 C14 H14 119.5 .
C18 C14 H14 119.5 .
C13 C15 C5 116.4(4) .
C13 C15 C16 127.5(4) .
C5 C15 C16 116.1(5) .
C12 C16 C15 121.6(5) .
C12 C16 H16 119.2 .
C15 C16 H16 119.2 .
C18 C17 C4 119.0(5) .
C18 C17 H17 120.5 .
C4 C17 H17 120.5 .
C17 C18 C14 121.5(5) .
C17 C18 H18 119.3 .
C14 C18 H18 119.3 .
O5 C19 O5 121.4(7) 8_575
O5 C19 C8 119.3(3) 8_575
O5 C19 C8 119.3(3) .
N1 Cu1 O1 174.81(14) .
N1 Cu1 O3 79.17(13) .
O1 Cu1 O3 105.99(12) .
N1 Cu1 N2 80.28(14) .
O1 Cu1 N2 94.53(13) .
O3 Cu1 N2 159.05(12) .
N1 Cu1 O2 90.76(12) .
O1 Cu1 O2 89.67(12) .
O3 Cu1 O2 91.60(11) .
N2 Cu1 O2 92.68(12) .
C9 N1 C5 121.2(4) .
C9 N1 Cu1 120.6(3) .
C5 N1 Cu1 118.2(3) .
C14 N2 C6 117.6(4) .
C14 N2 Cu1 132.4(3) .
C6 N2 Cu1 110.0(3) .
C7 O1 Cu1 117.0(2) .
C7 O2 Cu1 121.3(3) 6_656
C2 O3 Cu1 114.9(3) .

loop_
_geom_bond_atom_site_label_1
_geom_bond_atom_site_label_2
_geom_bond_distance
_geom_bond_site_symmetry_2
C1 C3 1.385(4) .
C1 C10 1.397(5) .
C1 C7 1.497(5) .
C2 O4 1.238(5) .
C2 O3 1.278(5) .
C2 C9 1.526(6) .
C3 C1 1.385(4) 8_575
C3 H3 0.9300 .
C4 C17 1.391(6) .
C4 C6 1.405(6) .
C4 C12 1.444(6) .
C5 N1 1.343(5) .
C5 C15 1.399(5) .
C5 C6 1.423(6) .
C6 N2 1.356(5) .
C7 O2 1.228(4) 6_556
C7 O1 1.286(4) .
C8 C10 1.384(5) 8_575
C8 C10 1.384(5) .
C8 C19 1.490(8) .
C9 N1 1.311(5) .
C9 C11 1.394(5) .
C10 H10 0.9300 .
C11 C13 1.364(6) .
C11 H11 0.9300 .
C12 C16 1.344(6) .
C12 H12 0.9300 .
C13 C15 1.391(6) .
C13 H13 0.9300 .
C14 N2 1.325(5) .
C14 C18 1.401(6) .
C14 H14 0.9300 .
C15 C16 1.441(6) .
C16 H16 0.9300 .
C17 C18 1.364(7) .
C17 H17 0.9300 .
C18 H18 0.9300 .
C19 O5 1.256(4) 8_575
C19 O5 1.256(4) .
Cu1 N1 1.909(3) .
Cu1 O1 1.910(3) .
Cu1 O3 2.047(3) .
Cu1 N2 2.106(3) .
Cu1 O2 2.312(3) .
O2 C7 1.228(4) 6_656
O8 O8 0.82(7) 8_565
